data_4345884
loop_
_publ_author_name
'Koiso, Naoyuki'
'Kitagawa, Yuichi'
'Nakanishi, Takayuki'
'Fushimi, Koji'
'Hasegawa, Yasuchika'

_publ_section_title
;
 Eu(III) Chiral Coordination Polymer with a Structural Transformation
 System.
;
_journal_issue 10
_journal_name_full 'Inorganic chemistry'
_journal_page_first 5741
_journal_page_last 5747
_journal_paper_doi 10.1021/acs.inorgchem.7b00337
_journal_volume 56
_journal_year 2017
_chemical_absolute_configuration 'CHOOSE rm ad rmad syn or unk'
_chemical_formula_moiety 'C44 H32 O4 P2'
_chemical_formula_sum 'C44 H32 O4 P2'
_chemical_formula_weight 686.68
_space_group_crystal_system orthorhombic
_space_group_IT_number 19
_space_group_name_Hall 'P 2ac 2ab'
_space_group_name_H-M_alt 'P 21 21 21'
_symmetry_space_group_name_Hall 'P 2ac 2ab'
_symmetry_space_group_name_H-M 'P 21 21 21'
_atom_sites_solution_hydrogens geom
_atom_sites_solution_primary direct
_atom_sites_solution_secondary difmap
_cell_angle_alpha 90.0000
_cell_angle_beta 90.0000
_cell_angle_gamma 90.0000
_cell_formula_units_Z 4
_cell_length_a 13.9994(3)
_cell_length_b 15.4896(3)
_cell_length_c 15.7389(3)
_cell_measurement_reflns_used 46580
_cell_measurement_temperature 123
_cell_measurement_theta_max 27.45
_cell_measurement_theta_min 3.00
_cell_volume 3412.90(12)
_computing_cell_refinement 'RAPID AUTO'
_computing_data_collection 'RAPID AUTO (Rigaku, ????)'
_computing_data_reduction 'RAPID AUTO'
_computing_molecular_graphics 'CrystalStructure 4.1'
_computing_publication_material 'CrystalStructure 4.1 (Rigaku, 2014)'
_computing_structure_refinement 'CRYSTALS (Carruthers, et al., 1999)'
_computing_structure_solution 'SHELXS2013 (Sheldrick, 2008)'
_diffrn_ambient_temperature 123
_diffrn_detector_area_resol_mean 10.000
_diffrn_measured_fraction_theta_full 0.997
_diffrn_measured_fraction_theta_max 0.994
_diffrn_measurement_device_type 'Rigaku R-AXIS RAPID'
_diffrn_measurement_method \w
_diffrn_radiation_type 'Mo K\a'
_diffrn_radiation_wavelength 0.71075
_diffrn_reflns_av_R_equivalents 0.0300
_diffrn_reflns_av_unetI/netI 0.0214
_diffrn_reflns_Laue_measured_fraction_full 0.997
_diffrn_reflns_Laue_measured_fraction_max 0.994
_diffrn_reflns_limit_h_max 18
_diffrn_reflns_limit_h_min -18
_diffrn_reflns_limit_k_max 19
_diffrn_reflns_limit_k_min -20
_diffrn_reflns_limit_l_max 20
_diffrn_reflns_limit_l_min -19
_diffrn_reflns_number 51131
_diffrn_reflns_point_group_measured_fraction_full 0.997
_diffrn_reflns_point_group_measured_fraction_max 0.994
_diffrn_reflns_theta_full 25.242
_diffrn_reflns_theta_max 27.46
_diffrn_reflns_theta_min 3.006
_diffrn_standards_number 0
_exptl_absorpt_coefficient_mu 0.173
_exptl_absorpt_correction_T_max 0.958
_exptl_absorpt_correction_T_min 0.843
_exptl_absorpt_correction_type multi-scan
_exptl_absorpt_process_details 'ABSCOR (Rigaku, 1995)'
_exptl_crystal_colour colorless
_exptl_crystal_density_diffrn 1.336
_exptl_crystal_density_method 'not measured'
_exptl_crystal_description block
_exptl_crystal_F_000 1432.00
_exptl_crystal_size_max 0.450
_exptl_crystal_size_mid 0.440
_exptl_crystal_size_min 0.247
_refine_diff_density_max 0.507
_refine_diff_density_min -0.372
_refine_ls_abs_structure_details 'Flack, H. D. (1983), Acta Cryst. A39, 876-881.  3447 Friedel Pairs'
_refine_ls_abs_structure_Flack 0.00(5)
_refine_ls_extinction_method none
_refine_ls_goodness_of_fit_ref 1.000
_refine_ls_hydrogen_treatment constr
_refine_ls_number_parameters 484
_refine_ls_number_reflns 7762
_refine_ls_number_restraints 0.0707
_refine_ls_R_factor_all 0.0314
_refine_ls_R_factor_gt 0.0283
_refine_ls_shift/su_max 0.000
_refine_ls_structure_factor_coef Fsqd
_refine_ls_weighting_details 'w = 1/[0.0013Fo^2^ + 1.0500\s(Fo^2^)]/(4Fo^2^)'
_refine_ls_weighting_scheme calc
_refine_ls_wR_factor_gt 0.0728
_refine_ls_wR_factor_ref 0.0883
_reflns_number_gt 7322
_reflns_number_total 7762
_reflns_threshold_expression F^2^>2.0\s(F^2^)
_cod_data_source_file ic7b00337_si_002.cif
_cod_data_source_block R-bidp
_cod_original_cell_volume 3412.91(12)
_cod_database_code 4345884

loop_
_symmetry_equiv_pos_site_id
_space_group_symop_operation_xyz
1 +X,+Y,+Z
2 1/2+X,1/2-Y,-Z
3 -X,1/2+Y,1/2-Z
4 1/2-X,-Y,1/2+Z

loop_
_atom_site_label
_atom_site_type_symbol
_atom_site_fract_x
_atom_site_fract_y
_atom_site_fract_z
_atom_site_U_iso_or_equiv
_atom_site_adp_type
_atom_site_occupancy
_atom_site_site_symmetry_multiplicity
_atom_site_calc_flag
_atom_site_refinement_flags
P1 P 0.66232(3) 0.06628(2) 0.76674(2) 0.01832(8) Uani 1 4 d .
P2 P 0.27203(3) 0.03178(2) 0.86688(2) 0.01692(8) Uani 1 4 d .
O1 O 0.66492(8) 0.15329(7) 0.72913(7) 0.0262(3) Uani 1 4 d .
O2 O 0.19991(8) -0.03538(7) 0.84995(7) 0.0257(3) Uani 1 4 d .
O3 O 0.57593(7) 0.04887(6) 0.83162(6) 0.0187(2) Uani 1 4 d .
O4 O 0.38174(7) 0.00233(6) 0.85683(6) 0.0177(2) Uani 1 4 d .
C1 C 0.76886(11) 0.04128(9) 0.82479(9) 0.0199(3) Uani 1 4 d .
C2 C 0.84980(12) 0.09268(10) 0.81588(10) 0.0256(4) Uani 1 4 d .
C3 C 0.93275(12) 0.07138(11) 0.85882(11) 0.0317(4) Uani 1 4 d .
C4 C 0.93607(13) -0.00096(11) 0.91076(12) 0.0348(4) Uani 1 4 d .
C5 C 0.85572(13) -0.05135(12) 0.92075(12) 0.0359(5) Uani 1 4 d .
C6 C 0.77183(12) -0.03123(10) 0.87760(10) 0.0276(4) Uani 1 4 d .
C7 C 0.63760(11) -0.01946(10) 0.69380(9) 0.0214(3) Uani 1 4 d .
C8 C 0.71179(11) -0.05758(10) 0.64797(10) 0.0267(4) Uani 1 4 d .
C9 C 0.69178(13) -0.11923(12) 0.58657(11) 0.0331(4) Uani 1 4 d .
C10 C 0.59841(12) -0.14363(11) 0.57156(10) 0.0298(4) Uani 1 4 d .
C11 C 0.52477(13) -0.10771(13) 0.61738(12) 0.0387(5) Uani 1 4 d .
C12 C 0.54363(12) -0.04548(12) 0.67822(11) 0.0346(4) Uani 1 4 d .
C13 C 0.26328(10) 0.07275(10) 0.97316(9) 0.0206(3) Uani 1 4 d .
C14 C 0.30013(12) 0.15327(10) 0.99524(10) 0.0266(4) Uani 1 4 d .
C15 C 0.29510(13) 0.18226(12) 1.07897(11) 0.0353(5) Uani 1 4 d .
C16 C 0.25408(13) 0.12999(14) 1.14046(10) 0.0399(5) Uani 1 4 d .
C17 C 0.21771(13) 0.05094(14) 1.11962(11) 0.0405(5) Uani 1 4 d .
C18 C 0.22106(12) 0.02105(11) 1.03578(10) 0.0297(4) Uani 1 4 d .
C19 C 0.27291(11) 0.11738(9) 0.78993(8) 0.0188(3) Uani 1 4 d .
C20 C 0.35265(12) 0.16838(10) 0.77512(10) 0.0264(4) Uani 1 4 d .
C21 C 0.35216(15) 0.22817(12) 0.70899(11) 0.0362(5) Uani 1 4 d .
C22 C 0.27197(16) 0.23644(11) 0.65785(11) 0.0361(4) Uani 1 4 d .
C23 C 0.19222(14) 0.18705(11) 0.67295(11) 0.0332(4) Uani 1 4 d .
C24 C 0.19187(12) 0.12751(10) 0.73924(10) 0.0250(4) Uani 1 4 d .
C25 C 0.52793(9) 0.03829(8) 0.97540(8) 0.0151(3) Uani 1 4 d .
C26 C 0.56741(10) 0.08735(9) 0.91167(8) 0.0164(3) Uani 1 4 d .
C27 C 0.59656(10) 0.17392(9) 0.92320(9) 0.0199(3) Uani 1 4 d .
C28 C 0.58971(11) 0.20928(9) 1.00198(10) 0.0210(3) Uani 1 4 d .
C29 C 0.55280(10) 0.16196(9) 1.07164(9) 0.0192(3) Uani 1 4 d .
C30 C 0.54839(12) 0.19776(10) 1.15422(10) 0.0247(4) Uani 1 4 d .
C31 C 0.50941(13) 0.15295(11) 1.22040(10) 0.0284(4) Uani 1 4 d .
C32 C 0.47235(11) 0.06967(11) 1.20630(9) 0.0249(4) Uani 1 4 d .
C33 C 0.47719(10) 0.03197(9) 1.12768(9) 0.0197(3) Uani 1 4 d .
C34 C 0.51923(10) 0.07579(9) 1.05804(8) 0.0164(3) Uani 1 4 d .
C35 C 0.49514(10) -0.05234(8) 0.95723(8) 0.0151(3) Uani 1 4 d .
C36 C 0.42142(10) -0.06729(9) 0.90125(8) 0.0166(3) Uani 1 4 d .
C37 C 0.38804(11) -0.15109(9) 0.88151(9) 0.0203(3) Uani 1 4 d .
C38 C 0.42912(11) -0.22095(9) 0.91943(9) 0.0211(3) Uani 1 4 d .
C39 C 0.50591(10) -0.21040(9) 0.97699(9) 0.0186(3) Uani 1 4 d .
C40 C 0.55146(12) -0.28262(9) 1.01508(9) 0.0230(4) Uani 1 4 d .
C41 C 0.62778(12) -0.27283(10) 1.06814(10) 0.0246(4) Uani 1 4 d .
C42 C 0.66364(12) -0.18982(9) 1.08490(9) 0.0231(4) Uani 1 4 d .
C43 C 0.62173(11) -0.11827(9) 1.04911(9) 0.0199(3) Uani 1 4 d .
C44 C 0.54063(10) -0.12562(9) 0.99529(8) 0.0159(3) Uani 1 4 d .
H1 H 0.84816 0.14111 0.78098 0.0309 Uiso 1 4 calc R
H2 H 0.98668 0.10592 0.85292 0.0380 Uiso 1 4 calc R
H3 H 0.99236 -0.01521 0.93884 0.0417 Uiso 1 4 calc R
H4 H 0.85767 -0.09924 0.95635 0.0434 Uiso 1 4 calc R
H5 H 0.71798 -0.06578 0.88397 0.0322 Uiso 1 4 calc R
H6 H 0.77468 -0.04158 0.6586 0.0324 Uiso 1 4 calc R
H7 H 0.74118 -0.14407 0.55553 0.0400 Uiso 1 4 calc R
H8 H 0.58518 -0.18473 0.53012 0.0363 Uiso 1 4 calc R
H9 H 0.46223 -0.1253 0.60751 0.0469 Uiso 1 4 calc R
H10 H 0.49369 -0.021 0.70884 0.0417 Uiso 1 4 calc R
H11 H 0.32829 0.18787 0.95395 0.0317 Uiso 1 4 calc R
H12 H 0.31925 0.2362 1.09353 0.0428 Uiso 1 4 calc R
H13 H 0.25103 0.14907 1.19642 0.0479 Uiso 1 4 calc R
H14 H 0.19058 0.01653 1.1616 0.0487 Uiso 1 4 calc R
H15 H 0.19547 -0.03248 1.02172 0.0357 Uiso 1 4 calc R
H16 H 0.40654 0.16254 0.8092 0.0321 Uiso 1 4 calc R
H17 H 0.40545 0.26261 0.6992 0.0434 Uiso 1 4 calc R
H18 H 0.2723 0.27552 0.61299 0.0435 Uiso 1 4 calc R
H19 H 0.13838 0.19353 0.63892 0.0404 Uiso 1 4 calc R
H20 H 0.13767 0.09447 0.74972 0.0305 Uiso 1 4 calc R
H21 H 0.62002 0.20594 0.87778 0.0239 Uiso 1 4 calc R
H22 H 0.60962 0.26593 1.01033 0.0255 Uiso 1 4 calc R
H23 H 0.57241 0.25292 1.16357 0.0305 Uiso 1 4 calc R
H24 H 0.50745 0.17722 1.27442 0.0336 Uiso 1 4 calc R
H25 H 0.44404 0.03993 1.25103 0.0295 Uiso 1 4 calc R
H26 H 0.45263 -0.02326 1.11995 0.0236 Uiso 1 4 calc R
H27 H 0.33852 -0.1585 0.8428 0.0234 Uiso 1 4 calc R
H28 H 0.40643 -0.27604 0.90742 0.0255 Uiso 1 4 calc R
H29 H 0.52862 -0.3378 1.0037 0.0279 Uiso 1 4 calc R
H30 H 0.65599 -0.32089 1.09314 0.0297 Uiso 1 4 calc R
H31 H 0.71628 -0.1832 1.12035 0.0276 Uiso 1 4 calc R
H32 H 0.64682 -0.06389 1.06046 0.0239 Uiso 1 4 calc R

loop_
_atom_site_aniso_label
_atom_site_aniso_U_11
_atom_site_aniso_U_22
_atom_site_aniso_U_33
_atom_site_aniso_U_12
_atom_site_aniso_U_13
_atom_site_aniso_U_23
P1 0.01650(17) 0.02067(17) 0.01779(17) 0.00063(14) 0.00272(13) 0.00249(12)
P2 0.01445(17) 0.01764(16) 0.01867(16) -0.00060(14) -0.00247(13) 0.00339(12)
O1 0.0251(6) 0.0258(5) 0.0275(5) 0.0017(4) 0.0053(5) 0.0091(4)
O2 0.0193(5) 0.0251(5) 0.0326(6) -0.0061(4) -0.0080(4) 0.0053(4)
O3 0.0180(5) 0.0218(5) 0.0163(4) -0.0014(4) 0.0024(4) -0.0012(4)
O4 0.0161(5) 0.0184(5) 0.0187(5) 0.0013(4) -0.0021(4) 0.0038(4)
C1 0.0178(7) 0.0222(7) 0.0198(6) 0.0020(6) 0.0012(5) 0.0003(5)
C2 0.0253(8) 0.0241(7) 0.0273(8) -0.0018(6) 0.0032(6) 0.0002(6)
C3 0.0204(8) 0.0332(8) 0.0415(9) -0.0046(7) -0.0006(7) -0.0037(7)
C4 0.0238(9) 0.0360(9) 0.0446(10) 0.0066(7) -0.0109(7) -0.0039(7)
C5 0.0330(10) 0.0323(9) 0.0426(10) 0.0047(7) -0.0095(7) 0.0089(7)
C6 0.0244(8) 0.0216(7) 0.0366(8) -0.0011(7) -0.0035(6) 0.0067(6)
C7 0.0215(7) 0.0243(7) 0.0185(7) 0.0018(6) 0.0020(5) 0.0008(5)
C8 0.0200(7) 0.0318(8) 0.0283(8) 0.0002(6) 0.0050(6) -0.0019(6)
C9 0.0293(9) 0.0382(9) 0.0317(9) 0.0066(8) 0.0079(7) -0.0079(7)
C10 0.0297(9) 0.0340(8) 0.0258(8) 0.0065(7) -0.0028(7) -0.0074(6)
C11 0.0211(8) 0.0543(12) 0.0408(10) 0.0029(8) -0.0038(7) -0.0208(8)
C12 0.0217(8) 0.0497(11) 0.0324(8) 0.0037(7) 0.0006(6) -0.0174(8)
C13 0.0157(7) 0.0274(7) 0.0186(6) 0.0057(6) -0.0001(5) 0.0048(5)
C14 0.0291(8) 0.0261(7) 0.0245(8) 0.0058(6) -0.0000(6) 0.0002(6)
C15 0.0360(10) 0.0433(10) 0.0265(9) 0.0156(8) -0.0043(7) -0.0098(7)
C16 0.0354(10) 0.0656(13) 0.0186(8) 0.0237(9) 0.0010(7) -0.0029(7)
C17 0.0290(9) 0.0654(13) 0.0272(8) 0.0131(9) 0.0086(7) 0.0171(8)
C18 0.0237(8) 0.0401(9) 0.0252(7) 0.0045(7) 0.0040(6) 0.0134(6)
C19 0.0242(7) 0.0166(6) 0.0155(6) 0.0037(6) 0.0008(5) 0.0002(5)
C20 0.0262(8) 0.0293(8) 0.0239(7) -0.0024(6) 0.0001(6) 0.0063(6)
C21 0.0449(11) 0.0323(9) 0.0316(9) -0.0073(8) 0.0096(7) 0.0110(7)
C22 0.0554(11) 0.0274(8) 0.0257(8) 0.0081(8) 0.0019(8) 0.0098(6)
C23 0.0444(10) 0.0304(8) 0.0249(8) 0.0111(8) -0.0091(7) 0.0037(6)
C24 0.0263(8) 0.0217(7) 0.0270(8) 0.0031(6) -0.0049(6) 0.0011(6)
C25 0.0110(6) 0.0163(6) 0.0181(6) 0.0015(5) -0.0017(5) -0.0012(5)
C26 0.0142(6) 0.0176(6) 0.0174(6) 0.0012(5) -0.0011(5) -0.0019(5)
C27 0.0179(7) 0.0179(6) 0.0240(7) -0.0033(5) -0.0004(5) 0.0037(5)
C28 0.0182(7) 0.0174(6) 0.0276(7) -0.0019(6) -0.0033(6) -0.0021(5)
C29 0.0151(7) 0.0184(7) 0.0241(7) 0.0012(6) -0.0043(5) -0.0016(5)
C30 0.0241(7) 0.0223(7) 0.0277(8) -0.0011(6) -0.0036(6) -0.0079(6)
C31 0.0317(8) 0.0322(8) 0.0213(7) 0.0025(7) -0.0023(6) -0.0088(6)
C32 0.0259(8) 0.0293(8) 0.0195(7) 0.0003(7) 0.0022(6) 0.0001(6)
C33 0.0193(7) 0.0186(6) 0.0210(7) 0.0004(6) -0.0006(5) -0.0009(5)
C34 0.0141(6) 0.0174(6) 0.0177(6) 0.0011(5) -0.0012(5) -0.0014(5)
C35 0.0160(7) 0.0148(6) 0.0145(6) -0.0008(5) 0.0015(5) -0.0010(5)
C36 0.0161(6) 0.0169(6) 0.0168(6) 0.0020(6) 0.0003(5) -0.0001(5)
C37 0.0185(7) 0.0210(7) 0.0214(7) -0.0032(6) -0.0049(5) -0.0026(5)
C38 0.0211(7) 0.0144(6) 0.0279(7) -0.0038(6) -0.0011(6) -0.0017(5)
C39 0.0172(7) 0.0175(7) 0.0211(7) -0.0009(6) 0.0012(5) 0.0004(5)
C40 0.0242(8) 0.0169(6) 0.0279(7) -0.0003(6) 0.0012(6) 0.0028(5)
C41 0.0267(8) 0.0216(7) 0.0256(7) 0.0073(6) -0.0011(6) 0.0061(6)
C42 0.0237(8) 0.0262(7) 0.0193(7) 0.0051(6) -0.0042(6) -0.0003(5)
C43 0.0210(7) 0.0182(6) 0.0205(7) 0.0008(6) -0.0019(6) -0.0021(5)
C44 0.0154(6) 0.0146(6) 0.0176(6) 0.0008(5) 0.0018(5) 0.0000(5)

loop_
_atom_type_symbol
_atom_type_description
_atom_type_scat_dispersion_real
_atom_type_scat_dispersion_imag
_atom_type_scat_source
C C 0.0033 0.0016
;
International Tables for Crystallography
(Vol. C, Tables 4.2.6.8 and 6.1.1.4)
;
H H 0.0000 0.0000
;
International Tables for Crystallography
(Vol. C, Table 6.1.1.4)
;
O O 0.0106 0.0060
;
International Tables for Crystallography
(Vol. C, Tables 4.2.6.8 and 6.1.1.4)
;
P P 0.1023 0.0942
;
International Tables for Crystallography
(Vol. C, Tables 4.2.6.8 and 6.1.1.4)
;

loop_
_geom_angle_atom_site_label_1
_geom_angle_atom_site_label_2
_geom_angle_atom_site_label_3
_geom_angle
_geom_angle_publ_flag
O1 P1 O3 115.34(6) yes
O1 P1 C1 112.48(7) yes
O1 P1 C7 115.23(7) yes
O3 P1 C1 105.45(6) yes
O3 P1 C7 97.91(6) yes
C1 P1 C7 109.14(7) yes
O2 P2 O4 115.83(6) yes
O2 P2 C13 111.81(7) yes
O2 P2 C19 113.82(7) yes
O4 P2 C13 104.90(6) yes
O4 P2 C19 97.84(6) yes
C13 P2 C19 111.61(7) yes
P1 O3 C26 124.43(9) yes
P2 O4 C36 123.21(9) yes
P1 C1 C2 120.18(11) yes
P1 C1 C6 120.11(12) yes
C2 C1 C6 119.69(14) yes
C1 C2 C3 119.85(14) yes
C2 C3 C4 120.56(16) yes
C3 C4 C5 119.81(17) yes
C4 C5 C6 120.41(17) yes
C1 C6 C5 119.68(15) yes
P1 C7 C8 120.11(12) yes
P1 C7 C12 120.58(12) yes
C8 C7 C12 119.20(14) yes
C7 C8 C9 120.07(15) yes
C8 C9 C10 119.91(16) yes
C9 C10 C11 120.59(16) yes
C10 C11 C12 120.09(16) yes
C7 C12 C11 120.12(16) yes
P2 C13 C14 121.60(11) yes
P2 C13 C18 118.87(12) yes
C14 C13 C18 119.50(14) yes
C13 C14 C15 120.35(15) yes
C14 C15 C16 119.52(17) yes
C15 C16 C17 120.68(16) yes
C16 C17 C18 120.70(17) yes
C13 C18 C17 119.24(16) yes
P2 C19 C20 122.63(12) yes
P2 C19 C24 117.57(11) yes
C20 C19 C24 119.60(13) yes
C19 C20 C21 120.01(16) yes
C20 C21 C22 119.92(18) yes
C21 C22 C23 120.38(16) yes
C22 C23 C24 120.08(17) yes
C19 C24 C23 119.99(15) yes
C26 C25 C34 118.27(12) yes
C26 C25 C35 119.99(11) yes
C34 C25 C35 121.74(11) yes
O3 C26 C25 117.13(12) yes
O3 C26 C27 119.69(12) yes
C25 C26 C27 123.16(12) yes
C26 C27 C28 118.63(13) yes
C27 C28 C29 121.56(13) yes
C28 C29 C30 121.62(13) yes
C28 C29 C34 119.12(13) yes
C30 C29 C34 119.26(13) yes
C29 C30 C31 121.27(14) yes
C30 C31 C32 119.52(14) yes
C31 C32 C33 120.98(14) yes
C32 C33 C34 120.99(13) yes
C25 C34 C29 119.14(12) yes
C25 C34 C33 122.98(12) yes
C29 C34 C33 117.86(12) yes
C25 C35 C36 120.49(12) yes
C25 C35 C44 121.61(12) yes
C36 C35 C44 117.88(12) yes
O4 C36 C35 119.18(12) yes
O4 C36 C37 117.79(12) yes
C35 C36 C37 122.87(13) yes
C36 C37 C38 119.54(13) yes
C37 C38 C39 120.60(13) yes
C38 C39 C40 121.35(13) yes
C38 C39 C44 119.56(12) yes
C40 C39 C44 119.06(13) yes
C39 C40 C41 121.49(13) yes
C40 C41 C42 119.75(14) yes
C41 C42 C43 120.55(14) yes
C42 C43 C44 121.37(13) yes
C35 C44 C39 119.50(12) yes
C35 C44 C43 122.74(12) yes
C39 C44 C43 117.73(12) yes
C1 C2 H1 120.050 no
C3 C2 H1 120.104 no
C2 C3 H2 119.699 no
C4 C3 H2 119.744 no
C3 C4 H3 119.993 no
C5 C4 H3 120.195 no
C4 C5 H4 119.770 no
C6 C5 H4 119.820 no
C1 C6 H5 120.158 no
C5 C6 H5 120.167 no
C7 C8 H6 119.928 no
C9 C8 H6 120.003 no
C8 C9 H7 120.038 no
C10 C9 H7 120.048 no
C9 C10 H8 119.721 no
C11 C10 H8 119.686 no
C10 C11 H9 119.963 no
C12 C11 H9 119.945 no
C7 C12 H10 119.944 no
C11 C12 H10 119.938 no
C13 C14 H11 119.891 no
C15 C14 H11 119.759 no
C14 C15 H12 120.263 no
C16 C15 H12 120.216 no
C15 C16 H13 119.640 no
C17 C16 H13 119.678 no
C16 C17 H14 119.692 no
C18 C17 H14 119.608 no
C13 C18 H15 120.323 no
C17 C18 H15 120.433 no
C19 C20 H16 120.028 no
C21 C20 H16 119.965 no
C20 C21 H17 120.075 no
C22 C21 H17 120.004 no
C21 C22 H18 119.772 no
C23 C22 H18 119.848 no
C22 C23 H19 119.918 no
C24 C23 H19 120.005 no
C19 C24 H20 119.996 no
C23 C24 H20 120.015 no
C26 C27 H21 120.614 no
C28 C27 H21 120.753 no
C27 C28 H22 119.214 no
C29 C28 H22 119.222 no
C29 C30 H23 119.331 no
C31 C30 H23 119.396 no
C30 C31 H24 120.244 no
C32 C31 H24 120.235 no
C31 C32 H25 119.441 no
C33 C32 H25 119.583 no
C32 C33 H26 119.472 no
C34 C33 H26 119.534 no
C36 C37 H27 120.233 no
C38 C37 H27 120.223 no
C37 C38 H28 119.693 no
C39 C38 H28 119.704 no
C39 C40 H29 119.222 no
C41 C40 H29 119.289 no
C40 C41 H30 120.163 no
C42 C41 H30 120.083 no
C41 C42 H31 119.773 no
C43 C42 H31 119.679 no
C42 C43 H32 119.361 no
C44 C43 H32 119.263 no

loop_
_geom_bond_atom_site_label_1
_geom_bond_atom_site_label_2
_geom_bond_distance
_geom_bond_publ_flag
P1 O1 1.4725(11) yes
P1 O3 1.6057(10) yes
P1 C1 1.7914(16) yes
P1 C7 1.7893(15) yes
P2 O2 1.4740(12) yes
P2 O4 1.6100(11) yes
P2 C13 1.7933(15) yes
P2 C19 1.7958(14) yes
O3 C26 1.3989(16) yes
O4 C36 1.4001(17) yes
C1 C2 1.392(2) yes
C1 C6 1.398(2) yes
C2 C3 1.384(2) yes
C3 C4 1.388(2) yes
C4 C5 1.378(3) yes
C5 C6 1.392(2) yes
C7 C8 1.396(2) yes
C7 C12 1.398(2) yes
C8 C9 1.387(2) yes
C9 C10 1.381(2) yes
C10 C11 1.376(2) yes
C11 C12 1.384(3) yes
C13 C14 1.394(2) yes
C13 C18 1.401(2) yes
C14 C15 1.394(2) yes
C15 C16 1.386(3) yes
C16 C17 1.366(3) yes
C17 C18 1.399(2) yes
C19 C20 1.387(2) yes
C19 C24 1.396(2) yes
C20 C21 1.393(2) yes
C21 C22 1.387(3) yes
C22 C23 1.374(3) yes
C23 C24 1.393(2) yes
C25 C26 1.3744(18) yes
C25 C34 1.4297(18) yes
C25 C35 1.5044(18) yes
C26 C27 1.413(2) yes
C27 C28 1.359(2) yes
C28 C29 1.416(2) yes
C29 C30 1.414(2) yes
C29 C34 1.431(2) yes
C30 C31 1.365(2) yes
C31 C32 1.408(2) yes
C32 C33 1.370(2) yes
C33 C34 1.4172(19) yes
C35 C36 1.3766(19) yes
C35 C44 1.4328(19) yes
C36 C37 1.414(2) yes
C37 C38 1.363(2) yes
C38 C39 1.415(2) yes
C39 C40 1.420(2) yes
C39 C44 1.430(2) yes
C40 C41 1.365(2) yes
C41 C42 1.405(2) yes
C42 C43 1.375(2) yes
C43 C44 1.421(2) yes
C2 H1 0.930 no
C3 H2 0.930 no
C4 H3 0.930 no
C5 H4 0.930 no
C6 H5 0.930 no
C8 H6 0.930 no
C9 H7 0.930 no
C10 H8 0.930 no
C11 H9 0.930 no
C12 H10 0.930 no
C14 H11 0.930 no
C15 H12 0.930 no
C16 H13 0.930 no
C17 H14 0.930 no
C18 H15 0.930 no
C20 H16 0.930 no
C21 H17 0.930 no
C22 H18 0.930 no
C23 H19 0.930 no
C24 H20 0.930 no
C27 H21 0.930 no
C28 H22 0.930 no
C30 H23 0.930 no
C31 H24 0.930 no
C32 H25 0.930 no
C33 H26 0.930 no
C37 H27 0.930 no
C38 H28 0.930 no
C40 H29 0.930 no
C41 H30 0.930 no
C42 H31 0.930 no
C43 H32 0.930 no

loop_
_geom_contact_atom_site_label_1
_geom_contact_atom_site_label_2
_geom_contact_distance
_geom_contact_publ_flag
_geom_contact_site_symmetry_2
P1 C27 3.1131(14) no .
P2 C37 3.2732(15) no .
O1 C2 3.073(2) no .
O1 C8 3.5680(19) no .
O1 C26 3.3408(17) no .
O1 C27 3.2168(18) no .
O2 C18 3.0669(19) no .
O2 C24 3.0684(19) no .
O2 C36 3.2423(18) no .
O2 C37 3.2242(19) no .
O3 O4 2.8404(14) no .
O3 C6 3.0959(19) no .
O3 C12 2.858(2) no .
O3 C35 2.7650(16) no .
O3 C36 3.0195(17) no .
O4 C14 3.3937(18) no .
O4 C20 2.9043(18) no .
O4 C25 2.8251(16) no .
O4 C26 3.0390(17) no .
C1 C4 2.782(2) no .
C1 C8 3.275(2) no .
C1 C26 3.214(2) no .
C1 C27 3.527(2) no .
C2 C5 2.776(2) no .
C3 C6 2.773(2) no .
C6 C7 3.454(2) no .
C6 C26 3.443(2) no .
C7 C10 2.775(2) no .
C8 C11 2.773(2) no .
C9 C12 2.773(2) no .
C13 C16 2.781(2) no .
C13 C36 3.300(2) no .
C14 C17 2.771(2) no .
C14 C19 3.301(2) no .
C14 C20 3.549(2) no .
C14 C34 3.439(2) no .
C15 C18 2.788(3) no .
C15 C33 3.536(2) no .
C15 C34 3.560(2) no .
C16 C32 3.359(2) no .
C16 C33 3.479(2) no .
C19 C22 2.779(2) no .
C20 C23 2.777(3) no .
C21 C24 2.774(3) no .
C25 C28 2.8174(19) no .
C25 C43 2.9918(19) no .
C26 C29 2.7779(19) no .
C26 C36 3.153(2) no .
C26 C44 3.5714(19) no .
C27 C34 2.8260(19) no .
C29 C32 2.794(2) no .
C30 C33 2.786(2) no .
C31 C34 2.824(2) no .
C33 C35 2.9942(19) no .
C33 C43 3.323(2) no .
C33 C44 3.3300(19) no .
C34 C36 3.5884(19) no .
C34 C43 3.334(2) no .
C34 C44 3.286(2) no .
C35 C38 2.8336(19) no .
C36 C39 2.781(2) no .
C37 C44 2.815(2) no .
C39 C42 2.804(2) no .
C40 C43 2.781(2) no .
C41 C44 2.829(2) no .
O1 C37 3.5726(18) no 3_656
O1 C38 3.3158(18) no 3_656
O1 C42 3.3516(19) no 4_654
O2 C32 3.3480(19) no 4_554
O2 C41 3.3922(19) no 2_447
C3 C10 3.557(2) no 4_655
C3 C32 3.507(2) no 4_654
C4 C10 3.414(2) no 4_655
C10 C3 3.557(2) no 4_654
C10 C4 3.414(2) no 4_654
C11 C17 3.507(3) no 4_554
C15 C27 3.562(2) no 2_457
C15 C28 3.566(2) no 2_457
C17 C11 3.507(3) no 4_555
C17 C24 3.576(3) no 4_555
C24 C17 3.576(3) no 4_554
C27 C15 3.562(2) no 2_557
C28 C15 3.566(2) no 2_557
C32 O2 3.3480(19) no 4_555
C32 C3 3.507(2) no 4_655
C37 O1 3.5726(18) no 3_646
C38 O1 3.3158(18) no 3_646
C41 O2 3.3922(19) no 2_547
C42 O1 3.3516(19) no 4_655
P1 H1 2.8570 no .
P1 H5 2.8628 no .
P1 H6 2.8570 no .
P1 H10 2.8690 no .
P1 H21 2.8434 no .
P2 H11 2.8886 no .
P2 H15 2.8423 no .
P2 H16 2.9107 no .
P2 H20 2.8073 no .
P2 H27 3.1140 no .
O1 H1 2.6985 no .
O1 H6 3.5643 no .
O1 H21 2.5561 no .
O2 H15 2.7046 no .
O2 H20 2.7006 no .
O2 H27 2.7230 no .
O3 H5 2.7906 no .
O3 H10 2.4962 no .
O3 H16 2.9745 no .
O3 H21 2.6130 no .
O4 H10 2.8305 no .
O4 H11 3.3400 no .
O4 H16 2.6155 no .
O4 H27 2.5731 no .
C1 H2 3.2399 no .
C1 H4 3.2513 no .
C1 H6 2.9147 no .
C1 H21 3.3974 no .
C2 H3 3.2436 no .
C2 H5 3.2525 no .
C2 H6 3.3998 no .
C3 H4 3.2320 no .
C4 H1 3.2449 no .
C4 H5 3.2415 no .
C5 H2 3.2304 no .
C6 H1 3.2528 no .
C6 H3 3.2438 no .
C6 H6 3.4508 no .
C6 H32 3.4061 no .
C7 H5 3.2771 no .
C7 H7 3.2502 no .
C7 H9 3.2496 no .
C8 H8 3.2343 no .
C8 H10 3.2498 no .
C9 H9 3.2318 no .
C10 H6 3.2349 no .
C10 H10 3.2289 no .
C11 H7 3.2316 no .
C12 H6 3.2498 no .
C12 H8 3.2286 no .
C13 H12 3.2577 no .
C13 H14 3.2543 no .
C13 H16 3.5519 no .
C14 H13 3.2408 no .
C14 H15 3.2556 no .
C14 H16 3.2884 no .
C15 H14 3.2284 no .
C16 H11 3.2404 no .
C16 H15 3.2402 no .
C16 H25 3.4708 no .
C17 H12 3.2286 no .
C17 H26 3.4838 no .
C18 H11 3.2541 no .
C18 H13 3.2405 no .
C18 H26 3.5687 no .
C19 H11 2.9082 no .
C19 H17 3.2469 no .
C19 H19 3.2538 no .
C20 H11 2.8512 no .
C20 H18 3.2451 no .
C20 H20 3.2447 no .
C21 H19 3.2343 no .
C22 H16 3.2456 no .
C22 H20 3.2344 no .
C23 H17 3.2329 no .
C24 H16 3.2463 no .
C24 H18 3.2361 no .
C25 H5 3.4275 no .
C25 H21 3.2812 no .
C25 H26 2.6826 no .
C25 H32 2.6585 no .
C26 H5 3.2030 no .
C26 H16 3.0049 no .
C26 H22 3.2267 no .
C26 H32 3.4940 no .
C27 H16 3.2135 no .
C28 H23 2.6427 no .
C29 H12 3.4830 no .
C29 H21 3.2648 no .
C29 H24 3.2626 no .
C29 H26 3.2826 no .
C30 H12 3.3996 no .
C30 H22 2.6417 no .
C30 H25 3.2299 no .
C31 H12 3.5689 no .
C31 H26 3.2529 no .
C32 H13 3.3372 no .
C32 H23 3.2359 no .
C33 H24 3.2520 no .
C33 H32 2.9939 no .
C34 H11 3.5837 no .
C34 H22 3.2923 no .
C34 H23 3.2925 no .
C34 H25 3.2623 no .
C34 H32 2.8059 no .
C35 H5 3.3324 no .
C35 H26 2.6676 no .
C35 H27 3.2795 no .
C35 H32 2.6797 no .
C36 H10 3.2724 no .
C36 H26 3.5361 no .
C36 H28 3.2417 no .
C38 H29 2.6411 no .
C39 H27 3.2555 no .
C39 H30 3.2688 no .
C39 H32 3.2814 no .
C40 H28 2.6465 no .
C40 H31 3.2312 no .
C41 H32 3.2496 no .
C42 H29 3.2342 no .
C43 H5 3.0384 no .
C43 H26 3.0022 no .
C43 H30 3.2497 no .
C44 H5 3.1770 no .
C44 H26 2.8073 no .
C44 H28 3.2971 no .
C44 H29 3.2935 no .
C44 H31 3.2736 no .
H1 H2 2.3108 no .
H1 H6 3.5743 no .
H2 H3 2.3142 no .
H3 H4 2.3077 no .
H4 H5 2.3218 no .
H4 H31 3.5031 no .
H4 H32 3.4202 no .
H5 H32 2.9511 no .
H6 H7 2.3177 no .
H7 H8 2.3078 no .
H8 H9 2.3008 no .
H9 H10 2.3125 no .
H10 H16 3.4736 no .
H11 H12 2.3243 no .
H11 H16 2.5582 no .
H12 H13 2.3143 no .
H13 H14 2.2872 no .
H13 H25 3.3012 no .
H14 H15 2.3298 no .
H16 H17 2.3238 no .
H16 H21 3.2479 no .
H17 H18 2.3142 no .
H18 H19 2.3009 no .
H19 H20 2.3228 no .
H21 H22 2.2884 no .
H22 H23 2.4757 no .
H23 H24 2.2904 no .
H24 H25 2.3336 no .
H25 H26 2.2866 no .
H26 H32 2.9433 no .
H27 H28 2.2919 no .
H28 H29 2.4774 no .
H29 H30 2.2868 no .
H30 H31 2.3333 no .
H31 H32 2.2912 no .
P1 H31 3.3877 no 4_654
P2 H14 3.3575 no 4_554
O1 H13 3.4926 no 2_557
O1 H27 3.1278 no 3_656
O1 H28 2.6105 no 3_656
O1 H31 2.4314 no 4_654
O2 H3 3.2400 no 1_455
O2 H13 3.0679 no 4_554
O2 H14 3.3501 no 4_554
O2 H25 2.5475 no 4_554
O2 H30 2.4773 no 2_447
O4 H14 3.2484 no 4_554
C2 H12 3.0400 no 2_557
C2 H31 3.5060 no 4_654
C3 H8 3.2271 no 4_655
C3 H12 3.4598 no 2_557
C3 H20 3.3625 no 1_655
C3 H23 3.3695 no 2_557
C3 H25 2.9709 no 4_654
C4 H8 3.4483 no 4_655
C4 H24 3.5614 no 4_654
C4 H25 3.0824 no 4_654
C4 H29 3.1191 no 2_547
C5 H18 3.2689 no 3_646
C5 H24 3.5742 no 4_654
C5 H29 3.1970 no 2_547
C6 H18 3.0600 no 3_646
C8 H32 3.0586 no 4_654
C9 H11 3.0681 no 3_646
C10 H3 3.4686 no 4_654
C10 H11 2.8331 no 3_646
C10 H12 3.3978 no 3_646
C10 H16 3.5413 no 3_646
C10 H22 3.4792 no 3_646
C11 H3 3.4028 no 4_654
C11 H14 3.4012 no 4_554
C11 H21 3.5279 no 3_646
C11 H22 3.3780 no 3_646
C12 H14 3.3197 no 4_554
C13 H22 3.3074 no 2_457
C14 H7 3.2904 no 3_656
C14 H8 3.0056 no 3_656
C14 H22 2.9474 no 2_457
C15 H1 3.5911 no 2_457
C15 H7 3.4606 no 3_656
C15 H8 3.1625 no 3_656
C15 H21 3.0773 no 2_457
C15 H22 3.0597 no 2_457
C16 H9 3.0732 no 4_555
C16 H21 3.1723 no 2_457
C16 H22 3.5102 no 2_457
C16 H27 3.4666 no 4_555
C17 H9 2.7764 no 4_555
C17 H10 3.3084 no 4_555
C18 H3 3.5908 no 1_455
C18 H9 3.2352 no 4_555
C19 H14 2.9399 no 4_554
C19 H23 3.5285 no 2_457
C20 H14 3.4296 no 4_554
C22 H5 3.1366 no 3_656
C23 H14 3.5592 no 4_554
C23 H23 3.2091 no 2_457
C23 H24 3.4347 no 2_457
C23 H26 3.3533 no 4_554
C24 H2 3.4007 no 1_455
C24 H14 3.0297 no 4_554
C24 H23 2.9269 no 2_457
C24 H25 3.2220 no 4_554
C24 H26 3.1976 no 4_554
C27 H7 3.1163 no 4_655
C27 H8 3.4361 no 3_656
C27 H9 3.2532 no 3_656
C27 H12 3.4244 no 2_557
C28 H7 2.7084 no 4_655
C28 H8 2.9908 no 3_656
C28 H9 3.1723 no 3_656
C29 H6 3.3441 no 4_655
C29 H7 2.9085 no 4_655
C29 H8 3.4548 no 3_656
C30 H2 3.1632 no 2_457
C30 H6 3.4630 no 4_655
C30 H7 3.4326 no 4_655
C32 H20 3.0501 no 4_555
C33 H6 3.5108 no 4_655
C33 H20 3.1797 no 4_555
C34 H6 3.3331 no 4_655
C34 H7 3.5171 no 4_655
C37 H13 3.5039 no 4_554
C37 H17 3.4291 no 3_646
C37 H30 3.3016 no 2_447
C37 H31 3.5172 no 2_447
C38 H4 3.5468 no 2_447
C38 H17 2.9857 no 3_646
C38 H31 3.3874 no 2_447
C39 H17 3.0667 no 3_646
C39 H18 3.4196 no 3_646
C39 H19 3.2625 no 4_555
C40 H3 3.3192 no 2_447
C40 H4 3.3032 no 2_447
C40 H15 3.5500 no 2_547
C40 H17 3.4970 no 3_646
C40 H18 3.3108 no 3_646
C40 H19 3.5730 no 4_555
C40 H24 3.4704 no 3_647
C41 H15 3.4630 no 2_547
C41 H18 3.2626 no 3_646
C41 H24 3.2129 no 3_647
C41 H27 3.4351 no 2_547
C42 H1 3.1813 no 4_655
C42 H18 3.2853 no 3_646
C42 H27 3.5789 no 2_547
C42 H28 3.4419 no 2_547
C43 H6 3.3471 no 4_655
C43 H18 3.3788 no 3_646
C44 H17 3.5968 no 3_646
C44 H18 3.4796 no 3_646
C44 H19 3.5351 no 4_555
H1 C15 3.5911 no 2_557
H1 C42 3.1813 no 4_654
H1 H12 2.7706 no 2_557
H1 H13 3.5409 no 2_557
H1 H31 2.7623 no 4_654
H2 C24 3.4007 no 1_655
H2 C30 3.1632 no 2_557
H2 H8 3.2063 no 4_655
H2 H12 3.4907 no 2_557
H2 H20 2.6716 no 1_655
H2 H22 3.3963 no 2_557
H2 H23 2.5077 no 2_557
H2 H25 2.9353 no 4_654
H3 O2 3.2400 no 1_655
H3 C10 3.4686 no 4_655
H3 C11 3.4028 no 4_655
H3 C18 3.5908 no 1_655
H3 C40 3.3192 no 2_547
H3 H8 3.5824 no 4_655
H3 H9 3.4912 no 4_655
H3 H15 3.1398 no 1_655
H3 H25 3.1108 no 4_654
H3 H29 2.5019 no 2_547
H3 H30 3.4563 no 2_547
H4 C38 3.5468 no 2_547
H4 C40 3.3032 no 2_547
H4 H18 2.8749 no 3_646
H4 H19 3.5433 no 3_646
H4 H28 2.9657 no 2_547
H4 H29 2.6597 no 2_547
H5 C22 3.1366 no 3_646
H5 H17 3.4300 no 3_646
H5 H18 2.4624 no 3_646
H6 C29 3.3441 no 4_654
H6 C30 3.4630 no 4_654
H6 C33 3.5108 no 4_654
H6 C34 3.3331 no 4_654
H6 C43 3.3471 no 4_654
H6 H31 3.5357 no 4_654
H6 H32 2.5025 no 4_654
H7 C14 3.2904 no 3_646
H7 C15 3.4606 no 3_646
H7 C27 3.1163 no 4_654
H7 C28 2.7084 no 4_654
H7 C29 2.9085 no 4_654
H7 C30 3.4326 no 4_654
H7 C34 3.5171 no 4_654
H7 H11 2.7829 no 3_646
H7 H12 3.1079 no 3_646
H7 H21 3.5385 no 4_654
H7 H22 2.9037 no 4_654
H7 H23 3.5418 no 4_654
H7 H32 3.5834 no 4_654
H8 C3 3.2271 no 4_654
H8 C4 3.4483 no 4_654
H8 C14 3.0056 no 3_646
H8 C15 3.1625 no 3_646
H8 C27 3.4361 no 3_646
H8 C28 2.9908 no 3_646
H8 C29 3.4548 no 3_646
H8 H2 3.2063 no 4_654
H8 H3 3.5824 no 4_654
H8 H11 2.3291 no 3_646
H8 H12 2.6603 no 3_646
H8 H16 3.4649 no 3_646
H8 H22 2.9028 no 3_646
H9 C16 3.0732 no 4_554
H9 C17 2.7764 no 4_554
H9 C18 3.2352 no 4_554
H9 C27 3.2532 no 3_646
H9 C28 3.1723 no 3_646
H9 H3 3.4912 no 4_654
H9 H13 3.3177 no 4_554
H9 H14 2.8530 no 4_554
H9 H15 3.5595 no 4_554
H9 H21 2.8658 no 3_646
H9 H22 2.7000 no 3_646
H10 C17 3.3084 no 4_554
H10 H14 2.6856 no 4_554
H11 C9 3.0681 no 3_656
H11 C10 2.8331 no 3_656
H11 H7 2.7829 no 3_656
H11 H8 2.3291 no 3_656
H11 H22 3.1937 no 2_457
H12 C2 3.0400 no 2_457
H12 C3 3.4598 no 2_457
H12 C10 3.3978 no 3_656
H12 C27 3.4244 no 2_457
H12 H1 2.7706 no 2_457
H12 H2 3.4907 no 2_457
H12 H7 3.1079 no 3_656
H12 H8 2.6603 no 3_656
H12 H21 2.9642 no 2_457
H12 H22 3.3594 no 2_457
H13 O1 3.4926 no 2_457
H13 O2 3.0679 no 4_555
H13 C37 3.5039 no 4_555
H13 H1 3.5409 no 2_457
H13 H9 3.3177 no 4_555
H13 H21 3.1259 no 2_457
H13 H27 2.6269 no 4_555
H13 H30 3.5890 no 3_657
H14 P2 3.3575 no 4_555
H14 O2 3.3501 no 4_555
H14 O4 3.2484 no 4_555
H14 C11 3.4012 no 4_555
H14 C12 3.3197 no 4_555
H14 C19 2.9399 no 4_555
H14 C20 3.4296 no 4_555
H14 C23 3.5592 no 4_555
H14 C24 3.0297 no 4_555
H14 H9 2.8530 no 4_555
H14 H10 2.6856 no 4_555
H14 H20 3.2651 no 4_555
H15 C40 3.5500 no 2_447
H15 C41 3.4630 no 2_447
H15 H3 3.1398 no 1_455
H15 H9 3.5595 no 4_555
H15 H29 3.1070 no 2_447
H15 H30 2.9550 no 2_447
H16 C10 3.5413 no 3_656
H16 H8 3.4649 no 3_656
H17 C37 3.4291 no 3_656
H17 C38 2.9857 no 3_656
H17 C39 3.0667 no 3_656
H17 C40 3.4970 no 3_656
H17 C44 3.5968 no 3_656
H17 H5 3.4300 no 3_656
H17 H28 3.1796 no 3_656
H18 C5 3.2689 no 3_656
H18 C6 3.0600 no 3_656
H18 C39 3.4196 no 3_656
H18 C40 3.3108 no 3_656
H18 C41 3.2626 no 3_656
H18 C42 3.2853 no 3_656
H18 C43 3.3788 no 3_656
H18 C44 3.4796 no 3_656
H18 H4 2.8749 no 3_656
H18 H5 2.4624 no 3_656
H19 C39 3.2625 no 4_554
H19 C40 3.5730 no 4_554
H19 C44 3.5351 no 4_554
H19 H4 3.5433 no 3_656
H19 H23 3.3473 no 2_457
H19 H24 3.0378 no 2_457
H19 H26 2.9442 no 4_554
H20 C3 3.3625 no 1_455
H20 C32 3.0501 no 4_554
H20 C33 3.1797 no 4_554
H20 H2 2.6716 no 1_455
H20 H14 3.2651 no 4_554
H20 H23 2.8784 no 2_457
H20 H25 2.3755 no 4_554
H20 H26 2.6432 no 4_554
H21 C11 3.5279 no 3_656
H21 C15 3.0773 no 2_557
H21 C16 3.1723 no 2_557
H21 H7 3.5385 no 4_655
H21 H9 2.8658 no 3_656
H21 H12 2.9642 no 2_557
H21 H13 3.1259 no 2_557
H22 C10 3.4792 no 3_656
H22 C11 3.3780 no 3_656
H22 C13 3.3074 no 2_557
H22 C14 2.9474 no 2_557
H22 C15 3.0597 no 2_557
H22 C16 3.5102 no 2_557
H22 H2 3.3963 no 2_457
H22 H7 2.9037 no 4_655
H22 H8 2.9028 no 3_656
H22 H9 2.7000 no 3_656
H22 H11 3.1937 no 2_557
H22 H12 3.3594 no 2_557
H23 C3 3.3695 no 2_457
H23 C19 3.5285 no 2_557
H23 C23 3.2091 no 2_557
H23 C24 2.9269 no 2_557
H23 H2 2.5077 no 2_457
H23 H7 3.5418 no 4_655
H23 H19 3.3473 no 2_557
H23 H20 2.8784 no 2_557
H24 C4 3.5614 no 4_655
H24 C5 3.5742 no 4_655
H24 C23 3.4347 no 2_557
H24 C40 3.4704 no 3_657
H24 C41 3.2129 no 3_657
H24 H19 3.0378 no 2_557
H24 H29 3.5361 no 3_657
H24 H30 3.0953 no 3_657
H25 O2 2.5475 no 4_555
H25 C3 2.9709 no 4_655
H25 C4 3.0824 no 4_655
H25 C24 3.2220 no 4_555
H25 H2 2.9353 no 4_655
H25 H3 3.1108 no 4_655
H25 H20 2.3755 no 4_555
H25 H30 3.5530 no 3_657
H26 C23 3.3533 no 4_555
H26 C24 3.1976 no 4_555
H26 H19 2.9442 no 4_555
H26 H20 2.6432 no 4_555
H27 O1 3.1278 no 3_646
H27 C16 3.4666 no 4_554
H27 C41 3.4351 no 2_447
H27 C42 3.5789 no 2_447
H27 H13 2.6269 no 4_554
H27 H30 2.7655 no 2_447
H27 H31 3.0458 no 2_447
H28 O1 2.6105 no 3_646
H28 C42 3.4419 no 2_447
H28 H4 2.9657 no 2_447
H28 H17 3.1796 no 3_646
H28 H31 2.7705 no 2_447
H29 C4 3.1191 no 2_447
H29 C5 3.1970 no 2_447
H29 H3 2.5019 no 2_447
H29 H4 2.6597 no 2_447
H29 H15 3.1070 no 2_547
H29 H24 3.5361 no 3_647
H30 O2 2.4773 no 2_547
H30 C37 3.3016 no 2_547
H30 H3 3.4563 no 2_447
H30 H13 3.5890 no 3_647
H30 H15 2.9550 no 2_547
H30 H24 3.0953 no 3_647
H30 H25 3.5530 no 3_647
H30 H27 2.7655 no 2_547
H31 P1 3.3877 no 4_655
H31 O1 2.4314 no 4_655
H31 C2 3.5060 no 4_655
H31 C37 3.5172 no 2_547
H31 C38 3.3874 no 2_547
H31 H1 2.7623 no 4_655
H31 H6 3.5357 no 4_655
H31 H27 3.0458 no 2_547
H31 H28 2.7705 no 2_547
H32 C8 3.0586 no 4_655
H32 H6 2.5025 no 4_655
H32 H7 3.5834 no 4_655

loop_
_geom_torsion_atom_site_label_1
_geom_torsion_atom_site_label_2
_geom_torsion_atom_site_label_3
_geom_torsion_atom_site_label_4
_geom_torsion
_geom_torsion_publ_flag
O1 P1 O3 C26 -68.94(9) no
O1 P1 C1 C2 -13.61(12) no
O1 P1 C1 C6 168.02(9) no
O1 P1 C7 C8 86.13(12) no
O1 P1 C7 C12 -89.99(11) no
O3 P1 C1 C2 -140.12(9) no
O3 P1 C1 C6 41.51(11) no
C1 P1 O3 C26 55.79(9) no
O3 P1 C7 C8 -150.97(10) no
O3 P1 C7 C12 32.91(11) no
C7 P1 O3 C26 168.24(8) no
C1 P1 C7 C8 -41.51(12) no
C1 P1 C7 C12 142.36(10) no
C7 P1 C1 C2 115.58(10) no
C7 P1 C1 C6 -62.80(12) no
O2 P2 O4 C36 -56.09(9) no
O2 P2 C13 C14 -158.46(9) no
O2 P2 C13 C18 23.64(12) no
O2 P2 C19 C20 -156.21(9) no
O2 P2 C19 C24 18.79(12) no
O4 P2 C13 C14 75.24(11) no
O4 P2 C13 C18 -102.67(10) no
C13 P2 O4 C36 67.69(9) no
O4 P2 C19 C20 -33.42(11) no
O4 P2 C19 C24 141.58(9) no
C19 P2 O4 C36 -177.39(8) no
C13 P2 C19 C20 76.08(11) no
C13 P2 C19 C24 -108.93(10) no
C19 P2 C13 C14 -29.67(13) no
C19 P2 C13 C18 152.43(9) no
P1 O3 C26 C25 -145.10(9) no
P1 O3 C26 C27 36.60(16) no
P2 O4 C36 C35 -117.53(10) no
P2 O4 C36 C37 67.03(13) no
P1 C1 C2 C3 -177.94(9) no
P1 C1 C6 C5 178.36(9) no
C2 C1 C6 C5 -0.0(2) no
C6 C1 C2 C3 0.4(2) no
C1 C2 C3 C4 0.1(2) no
C2 C3 C4 C5 -1.0(3) no
C3 C4 C5 C6 1.4(3) no
C4 C5 C6 C1 -0.9(2) no
P1 C7 C8 C9 -174.87(9) no
P1 C7 C12 C11 175.51(10) no
C8 C7 C12 C11 -0.6(2) no
C12 C7 C8 C9 1.3(2) no
C7 C8 C9 C10 -0.8(2) no
C8 C9 C10 C11 -0.4(2) no
C9 C10 C11 C12 1.1(3) no
C10 C11 C12 C7 -0.5(3) no
P2 C13 C14 C15 -177.88(10) no
P2 C13 C18 C17 177.22(10) no
C14 C13 C18 C17 -0.7(2) no
C18 C13 C14 C15 0.0(2) no
C13 C14 C15 C16 0.7(2) no
C14 C15 C16 C17 -0.7(3) no
C15 C16 C17 C18 -0.0(3) no
C16 C17 C18 C13 0.7(3) no
P2 C19 C20 C21 173.73(9) no
P2 C19 C24 C23 -173.58(9) no
C20 C19 C24 C23 1.6(2) no
C24 C19 C20 C21 -1.2(2) no
C19 C20 C21 C22 -0.2(2) no
C20 C21 C22 C23 1.2(3) no
C21 C22 C23 C24 -0.8(3) no
C22 C23 C24 C19 -0.6(2) no
C26 C25 C34 C29 -0.81(18) no
C26 C25 C34 C33 178.15(11) no
C34 C25 C26 O3 179.42(11) no
C34 C25 C26 C27 -2.35(19) no
C26 C25 C35 C36 -64.08(17) no
C26 C25 C35 C44 114.20(13) no
C35 C25 C26 O3 -0.63(18) no
C35 C25 C26 C27 177.60(11) no
C34 C25 C35 C36 115.88(13) no
C34 C25 C35 C44 -65.84(17) no
C35 C25 C34 C29 179.24(10) no
C35 C25 C34 C33 -1.80(19) no
O3 C26 C27 C28 -178.47(10) no
C25 C26 C27 C28 3.3(2) no
C26 C27 C28 C29 -1.1(2) no
C27 C28 C29 C30 178.00(12) no
C27 C28 C29 C34 -2.0(2) no
C28 C29 C30 C31 177.50(13) no
C28 C29 C34 C25 2.90(19) no
C28 C29 C34 C33 -176.11(12) no
C30 C29 C34 C25 -177.06(12) no
C30 C29 C34 C33 3.93(19) no
C34 C29 C30 C31 -2.5(2) no
C29 C30 C31 C32 -0.4(2) no
C30 C31 C32 C33 1.8(2) no
C31 C32 C33 C34 -0.3(2) no
C32 C33 C34 C25 178.47(12) no
C32 C33 C34 C29 -2.6(2) no
C25 C35 C36 O4 4.48(18) no
C25 C35 C36 C37 179.68(10) no
C25 C35 C44 C39 179.07(10) no
C25 C35 C44 C43 -2.98(19) no
C36 C35 C44 C39 -2.61(18) no
C36 C35 C44 C43 175.34(11) no
C44 C35 C36 O4 -173.86(11) no
C44 C35 C36 C37 1.33(19) no
O4 C36 C37 C38 175.85(10) no
C35 C36 C37 C38 0.6(2) no
C36 C37 C38 C39 -1.2(2) no
C37 C38 C39 C40 -178.05(12) no
C37 C38 C39 C44 -0.1(2) no
C38 C39 C40 C41 177.53(12) no
C38 C39 C44 C35 2.04(19) no
C38 C39 C44 C43 -176.02(11) no
C40 C39 C44 C35 -179.96(11) no
C40 C39 C44 C43 1.99(19) no
C44 C39 C40 C41 -0.4(2) no
C39 C40 C41 C42 -1.0(2) no
C40 C41 C42 C43 0.8(2) no
C41 C42 C43 C44 0.8(2) no
C42 C43 C44 C35 179.81(12) no
C42 C43 C44 C39 -2.2(2) no
